data_4333688
loop_
_publ_author_name
'Nabanita Sadhukhan'
'Mithun Sarkar'
'Tapas Ghatak'
'S. M. Wahidur Rahaman'
'Leonard J. Barbour'
'Jitendra K. Bera'

_publ_contact_author_address 'Department of Chemistry, IIT Kanpur, Kanpur 208016, INDIA.'
_publ_contact_author_email jbera@iitk.ac.in
_publ_contact_author_fax '+ 91-512-2597436'
_publ_contact_author_name 'Jitendra K. Bera'
_publ_contact_author_phone '+ 91-512-2597336'
_publ_section_title
;
 Reactions of Acids with Naphthyridine-Functionalized Ferrocenes:
 Protonation and Metal Extrusion
;
_journal_name_full 'Inorganic Chemistry'
_journal_page_first 1432
_journal_page_last 1442
_journal_paper_doi 10.1021/ic302155e
_journal_volume 52
_journal_year 2013
_chemical_formula_moiety 'C26 H20 Fe N4, 2(C F3 O3 S)'
_chemical_formula_sum 'C28 H20 F6 Fe N4 O6 S2'
_chemical_formula_weight 742.45
_chemical_name_systematic
; 
 ? 
;
_space_group_IT_number 2
_symmetry_cell_setting triclinic
_symmetry_space_group_name_Hall '-P 1'
_symmetry_space_group_name_H-M 'P -1'
_atom_sites_solution_hydrogens geom
_atom_sites_solution_primary direct
_atom_sites_solution_secondary difmap
_audit_creation_method SHELXL-97
_cell_angle_alpha 82.369(5)
_cell_angle_beta 87.672(5)
_cell_angle_gamma 75.108(5)
_cell_formula_units_Z 4
_cell_length_a 10.205(3)
_cell_length_b 13.222(4)
_cell_length_c 22.065(6)
_cell_measurement_temperature 100(2)
_cell_measurement_theta_max 25.54
_cell_measurement_theta_min 2.27
_cell_volume 2851.7(14)
_computing_cell_refinement 'Bruker SAINT'
_computing_data_collection 'Bruker APEX'
_computing_data_reduction 'Bruker SAINT'
_computing_molecular_graphics ORTEP
_computing_publication_material ciftab
_computing_structure_refinement 'SHELXL-97 (Sheldrick, 1997)'
_computing_structure_solution 'SHELXS-97 (Sheldrick, 1990)'
_diffrn_ambient_temperature 100(2)
_diffrn_measured_fraction_theta_full 0.960
_diffrn_measured_fraction_theta_max 0.960
_diffrn_measurement_device_type 'Bruker SMART APEX'
_diffrn_measurement_method 'omega scans'
_diffrn_radiation_monochromator graphite
_diffrn_radiation_source 'fine-focus sealed tube'
_diffrn_radiation_type MoK\a
_diffrn_radiation_wavelength 0.71073
_diffrn_reflns_av_R_equivalents 0.0541
_diffrn_reflns_av_sigmaI/netI 0.0994
_diffrn_reflns_limit_h_max 13
_diffrn_reflns_limit_h_min -13
_diffrn_reflns_limit_k_max 17
_diffrn_reflns_limit_k_min -17
_diffrn_reflns_limit_l_max 29
_diffrn_reflns_limit_l_min -29
_diffrn_reflns_number 25629
_diffrn_reflns_theta_full 28.29
_diffrn_reflns_theta_max 28.29
_diffrn_reflns_theta_min 2.27
_exptl_absorpt_coefficient_mu 0.767
_exptl_absorpt_correction_T_max 0.8555
_exptl_absorpt_correction_T_min 0.8196
_exptl_absorpt_correction_type empirical
_exptl_absorpt_process_details SADABS
_exptl_crystal_colour Red
_exptl_crystal_density_diffrn 1.729
_exptl_crystal_description Block
_exptl_crystal_F_000 1504
_exptl_crystal_size_max 0.26
_exptl_crystal_size_mid 0.25
_exptl_crystal_size_min 0.23
_refine_diff_density_max 1.271
_refine_diff_density_min -0.654
_refine_diff_density_rms 0.135
_refine_ls_extinction_method none
_refine_ls_goodness_of_fit_ref 1.060
_refine_ls_hydrogen_treatment constr
_refine_ls_matrix_type full
_refine_ls_number_parameters 847
_refine_ls_number_reflns 13617
_refine_ls_number_restraints 0
_refine_ls_restrained_S_all 1.060
_refine_ls_R_factor_all 0.1179
_refine_ls_R_factor_gt 0.0669
_refine_ls_shift/su_max 0.001
_refine_ls_shift/su_mean 0.000
_refine_ls_structure_factor_coef Fsqd
_refine_ls_weighting_details 'calc w=1/[\s^2^(Fo^2^)+(0.0745P)^2^+2.2134P] where P=(Fo^2^+2Fc^2^)/3'
_refine_ls_weighting_scheme calc
_refine_ls_wR_factor_gt 0.1453
_refine_ls_wR_factor_ref 0.1916
_reflns_number_gt 8270
_reflns_number_total 13617
_reflns_threshold_expression >2sigma(I)
_cod_data_source_file ic302155e_si_002_1.cif
_cod_data_source_block compound7
_cod_original_cell_volume 2851.7(13)
_cod_database_code 4333688

loop_
_symmetry_equiv_pos_as_xyz
'x, y, z'
'-x, -y, -z'

loop_
_atom_site_label
_atom_site_type_symbol
_atom_site_fract_x
_atom_site_fract_y
_atom_site_fract_z
_atom_site_U_iso_or_equiv
_atom_site_adp_type
_atom_site_occupancy
_atom_site_symmetry_multiplicity
_atom_site_calc_flag
_atom_site_refinement_flags
Fe1 Fe 0.26542(6) 0.82832(5) 0.13929(3) 0.02052(16) Uani 1 1 d .
Fe2 Fe 0.25511(6) 0.27105(5) 0.39603(3) 0.02153(16) Uani 1 1 d .
S4 S 0.35024(12) 0.85385(9) -0.09757(6) 0.0275(3) Uani 1 1 d .
N2 N 0.2590(4) 0.6674(3) 0.29405(17) 0.0224(8) Uani 1 1 d .
N6 N 0.1909(4) 0.4699(3) 0.13397(16) 0.0215(8) Uani 1 1 d .
H6 H 0.1062 0.4887 0.1465 0.026 Uiso 1 1 calc R
F10 F 0.1478(3) 0.9751(3) -0.04358(13) 0.0415(8) Uani 1 1 d .
C12 C 0.3611(5) 0.6907(4) 0.1041(2) 0.0263(10) Uani 1 1 d .
H12 H 0.4413 0.6785 0.0798 0.032 Uiso 1 1 calc R
C18 C 0.3050(4) 0.9341(3) 0.19213(19) 0.0185(9) Uani 1 1 d .
C17 C 0.1677(4) 0.9685(3) 0.1695(2) 0.0212(9) Uani 1 1 d .
H14 H 0.0876 0.9799 0.1938 0.025 Uiso 1 1 calc R
F12 F 0.1712(3) 1.0292(3) -0.13865(14) 0.0490(9) Uani 1 1 d .
C41 C 0.3001(5) 0.3768(3) 0.4482(2) 0.0255(10) Uani 1 1 d .
H16 H 0.3284 0.3621 0.4897 0.031 Uiso 1 1 calc R
C39 C 0.3015(4) 0.3954(3) 0.3418(2) 0.0192(9) Uani 1 1 d .
F11 F 0.3095(3) 1.0477(2) -0.07228(14) 0.0430(8) Uani 1 1 d .
N8 N 0.2885(4) 0.1925(3) 0.13564(17) 0.0222(8) Uani 1 1 d .
H8 H 0.3745 0.1685 0.1456 0.027 Uiso 1 1 calc R
N5 N 0.2498(4) 0.4317(3) 0.23581(16) 0.0200(8) Uani 1 1 d .
N1 N 0.3059(4) 0.6366(3) 0.39755(17) 0.0259(9) Uani 1 1 d .
H1 H 0.3923 0.6212 0.3872 0.031 Uiso 1 1 calc R
C20 C 0.4873(5) 0.8755(4) 0.2710(2) 0.0264(10) Uani 1 1 d .
H28 H 0.5537 0.8691 0.2393 0.032 Uiso 1 1 calc R
N3 N 0.1915(4) 0.9044(3) 0.40129(17) 0.0240(8) Uani 1 1 d .
H3 H 0.1063 0.9240 0.3897 0.029 Uiso 1 1 calc R
C15 C 0.3120(5) 0.9551(4) 0.0866(2) 0.0277(10) Uani 1 1 d .
H30 H 0.3440 0.9566 0.0455 0.033 Uiso 1 1 calc R
C43 C 0.1632(4) 0.4247(3) 0.3627(2) 0.0210(9) Uani 1 1 d .
H31 H 0.0853 0.4477 0.3374 0.025 Uiso 1 1 calc R
C42 C 0.1632(5) 0.4133(3) 0.4274(2) 0.0240(10) Uani 1 1 d .
H32 H 0.0850 0.4275 0.4528 0.029 Uiso 1 1 calc R
N7 N 0.2411(4) 0.1820(3) 0.23943(17) 0.0218(8) Uani 1 1 d .
C14 C 0.3943(4) 0.9255(3) 0.1397(2) 0.0226(9) Uani 1 1 d .
H34 H 0.4906 0.9040 0.1405 0.027 Uiso 1 1 calc R
C4 C 0.0729(5) 0.6906(3) 0.3694(2) 0.0245(10) Uani 1 1 d .
C10 C 0.1357(5) 0.7355(4) 0.1325(2) 0.0284(11) Uani 1 1 d .
H36 H 0.0396 0.7588 0.1310 0.034 Uiso 1 1 calc R
C47 C 0.1240(5) 0.1751(3) 0.4022(2) 0.0264(10) Uani 1 1 d .
H38 H 0.0280 0.1970 0.4054 0.032 Uiso 1 1 calc R
C19 C 0.3469(4) 0.9083(3) 0.2558(2) 0.0209(9) Uani 1 1 d .
O10 O 0.4200(3) 0.8219(3) -0.04018(16) 0.0355(8) Uani 1 1 d .
C5 C 0.2112(4) 0.6648(3) 0.3524(2) 0.0235(10) Uani 1 1 d .
C38 C 0.3457(4) 0.3948(3) 0.27822(19) 0.0189(9) Uani 1 1 d .
C11 C 0.2263(5) 0.7303(4) 0.0814(2) 0.0300(11) Uani 1 1 d .
H45 H 0.2012 0.7497 0.0396 0.036 Uiso 1 1 calc R
C2 C 0.1372(5) 0.6552(4) 0.4755(2) 0.0272(10) Uani 1 1 d .
H46 H 0.1141 0.6516 0.5178 0.033 Uiso 1 1 calc R
C52 C 0.0571(4) 0.2490(3) 0.1651(2) 0.0223(9) Uani 1 1 d .
C44 C 0.3422(5) 0.1306(3) 0.3628(2) 0.0224(9) Uani 1 1 d .
H48 H 0.4168 0.1177 0.3352 0.027 Uiso 1 1 calc R
O11 O 0.2583(4) 0.7941(3) -0.11014(19) 0.0468(10) Uani 1 1 d .
C31 C 0.2160(5) 0.4779(3) 0.0739(2) 0.0253(10) Uani 1 1 d .
H52 H 0.1430 0.5027 0.0459 0.030 Uiso 1 1 calc R
C48 C 0.2023(5) 0.1687(3) 0.3461(2) 0.0223(9) Uani 1 1 d .
C1 C 0.2727(5) 0.6313(3) 0.4564(2) 0.0269(10) Uani 1 1 d .
H55 H 0.3424 0.6109 0.4861 0.032 Uiso 1 1 calc R
C49 C 0.1499(4) 0.1986(3) 0.2838(2) 0.0206(9) Uani 1 1 d .
C46 C 0.2161(5) 0.1429(3) 0.4519(2) 0.0297(11) Uani 1 1 d .
H57 H 0.1927 0.1400 0.4941 0.036 Uiso 1 1 calc R
C56 C 0.2566(5) 0.2123(3) 0.0769(2) 0.0251(10) Uani 1 1 d .
H58 H 0.3263 0.1991 0.0470 0.030 Uiso 1 1 calc R
C4A C 0.2384(5) 0.9831(4) -0.0884(2) 0.0308(11) Uani 1 1 d .
C9 C 0.2165(4) 0.6992(3) 0.1871(2) 0.0222(9) Uani 1 1 d .
C13 C 0.3556(5) 0.6727(3) 0.1679(2) 0.0231(10) Uani 1 1 d .
H61 H 0.4316 0.6472 0.1942 0.028 Uiso 1 1 calc R
N4 N 0.2496(3) 0.9177(3) 0.29867(16) 0.0193(8) Uani 1 1 d .
C54 C 0.0232(5) 0.2704(3) 0.1026(2) 0.0258(10) Uani 1 1 d .
H64 H -0.0689 0.2976 0.0909 0.031 Uiso 1 1 calc R
C25 C 0.3503(5) 0.8524(4) 0.4815(2) 0.0272(10) Uani 1 1 d .
H67 H 0.3687 0.8377 0.5241 0.033 Uiso 1 1 calc R
C40 C 0.3870(5) 0.3662(3) 0.3956(2) 0.0249(10) Uani 1 1 d .
H69 H 0.4833 0.3440 0.3959 0.030 Uiso 1 1 calc R
C3 C 0.0392(5) 0.6839(3) 0.4320(2) 0.0270(10) Uani 1 1 d .
H70 H -0.0535 0.6995 0.4440 0.032 Uiso 1 1 calc R
C26 C 0.2185(5) 0.8850(3) 0.4610(2) 0.0238(10) Uani 1 1 d .
H71 H 0.1459 0.8938 0.4897 0.029 Uiso 1 1 calc R
C23 C 0.2911(4) 0.8950(3) 0.3571(2) 0.0216(9) Uani 1 1 d .
C36 C 0.5243(4) 0.3627(4) 0.2024(2) 0.0248(10) Uani 1 1 d .
H74 H 0.6173 0.3388 0.1918 0.030 Uiso 1 1 calc R
C37 C 0.4848(4) 0.3585(3) 0.2629(2) 0.0243(10) Uani 1 1 d .
H75 H 0.5504 0.3314 0.2942 0.029 Uiso 1 1 calc R
C24 C 0.4539(5) 0.8414(4) 0.4400(2) 0.0278(10) Uani 1 1 d .
H76 H 0.5451 0.8198 0.4537 0.033 Uiso 1 1 calc R
C50 C 0.0082(5) 0.2415(4) 0.2727(2) 0.0269(10) Uani 1 1 d .
H77 H -0.0538 0.2525 0.3059 0.032 Uiso 1 1 calc R
C45 C 0.3503(5) 0.1155(3) 0.4271(2) 0.0276(10) Uani 1 1 d .
H79 H 0.4315 0.0912 0.4501 0.033 Uiso 1 1 calc R
C21 C 0.5265(4) 0.8535(4) 0.3301(2) 0.0247(10) Uani 1 1 d .
H80 H 0.6201 0.8326 0.3400 0.030 Uiso 1 1 calc R
C55 C 0.1224(5) 0.2523(4) 0.0586(2) 0.0287(11) Uani 1 1 d .
H82 H 0.0999 0.2667 0.0164 0.034 Uiso 1 1 calc R
C53 C 0.1934(4) 0.2076(3) 0.1819(2) 0.0217(9) Uani 1 1 d .
C34 C 0.4259(4) 0.4026(3) 0.1562(2) 0.0213(9) Uani 1 1 d .
C32 C 0.3488(5) 0.4501(3) 0.0521(2) 0.0268(10) Uani 1 1 d .
H85 H 0.3671 0.4568 0.0094 0.032 Uiso 1 1 calc R
O12 O 0.4352(3) 0.8785(3) -0.14873(15) 0.0325(8) Uani 1 1 d .
C7 C 0.0253(5) 0.7223(4) 0.2621(2) 0.0270(10) Uani 1 1 d .
H87 H -0.0374 0.7414 0.2293 0.032 Uiso 1 1 calc R
C16 C 0.1731(5) 0.9822(3) 0.1053(2) 0.0247(10) Uani 1 1 d .
H88 H 0.0972 1.0055 0.0788 0.030 Uiso 1 1 calc R
C22 C 0.4264(4) 0.8618(3) 0.3772(2) 0.0231(10) Uani 1 1 d .
C51 C -0.0369(5) 0.2665(4) 0.2142(2) 0.0277(10) Uani 1 1 d .
H90 H -0.1307 0.2956 0.2063 0.033 Uiso 1 1 calc R
C8 C 0.1670(5) 0.6964(3) 0.2501(2) 0.0239(10) Uani 1 1 d .
C6 C -0.0199(5) 0.7194(4) 0.3211(2) 0.0306(11) Uani 1 1 d .
H95 H -0.1145 0.7368 0.3295 0.037 Uiso 1 1 calc R
C33 C 0.4531(5) 0.4129(3) 0.0934(2) 0.0260(10) Uani 1 1 d .
H96 H 0.5441 0.3940 0.0791 0.031 Uiso 1 1 calc R
C35 C 0.2914(4) 0.4337(3) 0.1772(2) 0.0200(9) Uani 1 1 d .
S2 S 0.70181(12) 0.53084(10) 0.38874(5) 0.0279(3) Uani 1 1 d .
F4 F 0.6118(4) 0.5369(3) 0.27891(15) 0.0604(10) Uani 1 1 d .
F5 F 0.7387(3) 0.6404(3) 0.28438(14) 0.0484(8) Uani 1 1 d .
O5 O 0.8213(3) 0.5491(3) 0.41065(15) 0.0367(8) Uani 1 1 d .
O6 O 0.5792(4) 0.6099(3) 0.39940(17) 0.0426(9) Uani 1 1 d .
F6 F 0.8259(4) 0.4748(3) 0.28920(16) 0.0778(13) Uani 1 1 d .
O4 O 0.6880(4) 0.4241(3) 0.40267(18) 0.0469(10) Uani 1 1 d .
C2A C 0.7199(6) 0.5465(4) 0.3061(2) 0.0347(12) Uani 1 1 d .
S1 S 0.80108(11) 0.01674(9) 0.38141(5) 0.0256(3) Uani 1 1 d .
F1 F 0.7629(3) -0.0516(3) 0.27874(13) 0.0435(8) Uani 1 1 d .
F2 F 0.9010(3) 0.0468(3) 0.27105(14) 0.0498(9) Uani 1 1 d .
O2 O 0.9183(3) -0.0713(3) 0.39361(16) 0.0372(9) Uani 1 1 d .
O3 O 0.8222(4) 0.1159(3) 0.39403(16) 0.0391(9) Uani 1 1 d .
O1 O 0.6760(3) -0.0050(3) 0.40343(15) 0.0327(8) Uani 1 1 d .
F3 F 0.6887(4) 0.1153(3) 0.27906(15) 0.0673(11) Uani 1 1 d .
C1A C 0.7871(5) 0.0330(4) 0.2984(2) 0.0320(11) Uani 1 1 d .
S3 S 0.82539(12) 0.54644(9) 0.10886(6) 0.0274(3) Uani 1 1 d .
F8 F 0.6604(3) 0.7249(2) 0.06293(13) 0.0356(7) Uani 1 1 d .
F7 F 0.6662(3) 0.7010(3) 0.16058(14) 0.0571(10) Uani 1 1 d .
O8 O 0.9157(3) 0.5211(3) 0.16107(15) 0.0331(8) Uani 1 1 d .
O9 O 0.8950(3) 0.5477(3) 0.05065(15) 0.0388(9) Uani 1 1 d .
F9 F 0.8317(3) 0.7416(2) 0.10938(19) 0.0630(11) Uani 1 1 d .
O7 O 0.7158(4) 0.4963(3) 0.11336(19) 0.0508(11) Uani 1 1 d .
C3A C 0.7399(5) 0.6850(4) 0.1112(2) 0.0310(11) Uani 1 1 d .

loop_
_atom_site_aniso_label
_atom_site_aniso_U_11
_atom_site_aniso_U_22
_atom_site_aniso_U_33
_atom_site_aniso_U_23
_atom_site_aniso_U_13
_atom_site_aniso_U_12
Fe1 0.0227(3) 0.0189(3) 0.0207(3) -0.0032(3) -0.0007(3) -0.0062(3)
Fe2 0.0261(3) 0.0167(3) 0.0219(4) -0.0020(3) -0.0004(3) -0.0059(3)
S4 0.0242(6) 0.0288(6) 0.0301(7) -0.0064(5) 0.0017(5) -0.0070(5)
N2 0.026(2) 0.0177(18) 0.023(2) -0.0024(16) 0.0006(16) -0.0039(15)
N6 0.0216(19) 0.0190(18) 0.023(2) -0.0014(15) 0.0010(15) -0.0039(15)
F10 0.0275(15) 0.059(2) 0.0332(17) -0.0118(15) 0.0055(13) -0.0011(14)
C12 0.027(2) 0.028(2) 0.030(3) -0.013(2) 0.005(2) -0.013(2)
C18 0.021(2) 0.014(2) 0.021(2) -0.0018(17) 0.0028(17) -0.0073(17)
C17 0.021(2) 0.021(2) 0.022(2) -0.0030(18) -0.0001(18) -0.0072(18)
F12 0.0474(19) 0.055(2) 0.0302(17) 0.0000(15) -0.0066(14) 0.0118(16)
C41 0.040(3) 0.018(2) 0.023(2) -0.0047(19) 0.000(2) -0.013(2)
C39 0.023(2) 0.0123(19) 0.023(2) -0.0012(17) -0.0027(18) -0.0055(17)
F11 0.0480(19) 0.0285(16) 0.052(2) -0.0054(14) -0.0021(16) -0.0084(14)
N8 0.0202(19) 0.0214(19) 0.024(2) 0.0003(16) -0.0002(15) -0.0048(15)
N5 0.0252(19) 0.0196(18) 0.0168(19) -0.0006(15) 0.0017(15) -0.0095(16)
N1 0.027(2) 0.0209(19) 0.028(2) -0.0021(17) 0.0025(17) -0.0037(16)
C20 0.024(2) 0.026(2) 0.030(3) -0.006(2) 0.003(2) -0.0060(19)
N3 0.0195(19) 0.024(2) 0.028(2) -0.0005(17) 0.0000(16) -0.0053(16)
C15 0.038(3) 0.025(2) 0.024(2) -0.003(2) -0.002(2) -0.014(2)
C43 0.017(2) 0.015(2) 0.031(3) -0.0064(18) 0.0001(18) -0.0008(16)
C42 0.030(2) 0.019(2) 0.023(2) -0.0026(19) 0.0094(19) -0.0067(19)
N7 0.0218(19) 0.0200(19) 0.022(2) -0.0013(16) -0.0013(15) -0.0038(15)
C14 0.021(2) 0.023(2) 0.024(2) -0.0012(19) -0.0002(18) -0.0072(18)
C4 0.028(2) 0.013(2) 0.034(3) -0.0040(19) -0.001(2) -0.0070(18)
C10 0.028(2) 0.030(3) 0.030(3) -0.010(2) -0.002(2) -0.010(2)
C47 0.028(2) 0.017(2) 0.035(3) 0.002(2) 0.004(2) -0.0080(19)
C19 0.019(2) 0.018(2) 0.029(2) -0.0047(19) -0.0010(18) -0.0075(17)
O10 0.0312(19) 0.035(2) 0.033(2) 0.0017(16) -0.0007(15) 0.0009(16)
C5 0.026(2) 0.012(2) 0.031(3) -0.0031(19) 0.001(2) -0.0031(18)
C38 0.019(2) 0.015(2) 0.022(2) 0.0012(17) -0.0013(17) -0.0044(17)
C11 0.043(3) 0.024(2) 0.028(3) -0.009(2) 0.001(2) -0.017(2)
C2 0.029(2) 0.023(2) 0.029(3) -0.002(2) 0.007(2) -0.006(2)
C52 0.025(2) 0.018(2) 0.026(2) -0.0028(18) -0.0034(19) -0.0077(18)
C44 0.029(2) 0.014(2) 0.023(2) -0.0010(18) 0.0004(19) -0.0042(18)
O11 0.032(2) 0.046(2) 0.072(3) -0.022(2) 0.0033(19) -0.0190(18)
C31 0.032(3) 0.021(2) 0.023(2) -0.0018(19) 0.001(2) -0.008(2)
C48 0.028(2) 0.017(2) 0.024(2) -0.0032(18) 0.0018(19) -0.0099(18)
C1 0.034(3) 0.020(2) 0.025(3) -0.0016(19) -0.001(2) -0.003(2)
C49 0.019(2) 0.018(2) 0.026(2) -0.0012(18) -0.0009(18) -0.0070(17)
C46 0.042(3) 0.017(2) 0.032(3) 0.003(2) -0.006(2) -0.013(2)
C56 0.031(3) 0.024(2) 0.021(2) -0.0023(19) 0.0014(19) -0.009(2)
C4A 0.026(2) 0.036(3) 0.027(3) -0.005(2) -0.003(2) -0.001(2)
C9 0.024(2) 0.014(2) 0.031(3) -0.0034(19) 0.0013(19) -0.0083(18)
C13 0.025(2) 0.015(2) 0.031(3) -0.0064(19) 0.0011(19) -0.0073(18)
N4 0.0189(18) 0.0160(17) 0.022(2) -0.0044(15) 0.0009(15) -0.0018(14)
C54 0.022(2) 0.022(2) 0.033(3) 0.002(2) -0.005(2) -0.0076(19)
C25 0.033(3) 0.024(2) 0.024(2) -0.002(2) -0.002(2) -0.006(2)
C40 0.031(2) 0.021(2) 0.023(2) -0.0034(19) 0.0004(19) -0.0078(19)
C3 0.027(2) 0.016(2) 0.037(3) -0.003(2) 0.007(2) -0.0050(19)
C26 0.027(2) 0.020(2) 0.023(2) -0.0050(19) -0.0015(19) -0.0030(19)
C23 0.021(2) 0.014(2) 0.028(3) -0.0009(18) -0.0014(19) -0.0014(17)
C36 0.017(2) 0.026(2) 0.031(3) -0.005(2) 0.0033(19) -0.0051(18)
C37 0.019(2) 0.023(2) 0.030(3) -0.001(2) -0.0075(19) -0.0053(18)
C24 0.031(3) 0.024(2) 0.028(3) -0.002(2) -0.005(2) -0.007(2)
C50 0.022(2) 0.026(2) 0.034(3) -0.002(2) 0.002(2) -0.0082(19)
C45 0.031(3) 0.016(2) 0.035(3) -0.003(2) -0.006(2) -0.0056(19)
C21 0.020(2) 0.029(2) 0.026(3) -0.009(2) 0.0017(19) -0.0042(19)
C55 0.037(3) 0.022(2) 0.028(3) 0.001(2) -0.008(2) -0.012(2)
C53 0.020(2) 0.013(2) 0.031(3) 0.0024(18) -0.0054(19) -0.0038(17)
C34 0.024(2) 0.017(2) 0.025(2) -0.0033(18) 0.0001(18) -0.0096(18)
C32 0.039(3) 0.021(2) 0.024(2) -0.0051(19) 0.005(2) -0.013(2)
O12 0.0204(17) 0.049(2) 0.0259(18) -0.0093(16) 0.0025(14) -0.0032(15)
C7 0.027(2) 0.032(3) 0.023(2) -0.005(2) 0.0029(19) -0.009(2)
C16 0.023(2) 0.019(2) 0.031(3) -0.0057(19) -0.0039(19) -0.0016(18)
C22 0.027(2) 0.017(2) 0.025(2) -0.0052(19) -0.0049(19) -0.0035(18)
C51 0.020(2) 0.027(2) 0.034(3) 0.000(2) -0.003(2) -0.0056(19)
C8 0.030(2) 0.015(2) 0.028(3) -0.0040(19) 0.003(2) -0.0078(19)
C6 0.023(2) 0.026(2) 0.043(3) -0.006(2) 0.000(2) -0.007(2)
C33 0.026(2) 0.022(2) 0.031(3) -0.005(2) 0.002(2) -0.0083(19)
C35 0.022(2) 0.0098(19) 0.027(2) -0.0010(17) -0.0039(18) -0.0033(17)
S2 0.0252(6) 0.0327(7) 0.0232(6) -0.0012(5) -0.0014(5) -0.0034(5)
F4 0.090(3) 0.067(2) 0.0377(19) 0.0061(17) -0.0255(18) -0.047(2)
F5 0.067(2) 0.051(2) 0.0340(18) 0.0027(15) -0.0046(16) -0.0308(18)
O5 0.0344(19) 0.049(2) 0.031(2) -0.0050(17) 0.0012(15) -0.0191(17)
O6 0.0297(19) 0.055(2) 0.039(2) -0.0109(19) 0.0032(16) -0.0011(18)
F6 0.093(3) 0.074(3) 0.038(2) -0.0104(19) 0.021(2) 0.029(2)
O4 0.058(3) 0.039(2) 0.046(2) 0.0071(18) -0.009(2) -0.020(2)
C2A 0.043(3) 0.033(3) 0.029(3) -0.008(2) 0.003(2) -0.009(2)
S1 0.0225(6) 0.0298(6) 0.0230(6) -0.0023(5) 0.0004(5) -0.0046(5)
F1 0.053(2) 0.056(2) 0.0313(17) -0.0156(15) 0.0048(14) -0.0283(17)
F2 0.062(2) 0.061(2) 0.0380(19) -0.0119(16) 0.0182(16) -0.0356(18)
O2 0.0283(19) 0.041(2) 0.035(2) 0.0067(17) -0.0046(15) 0.0004(16)
O3 0.050(2) 0.035(2) 0.040(2) -0.0151(17) 0.0075(18) -0.0189(18)
O1 0.0242(17) 0.043(2) 0.0318(19) -0.0061(16) 0.0018(14) -0.0099(15)
F3 0.084(3) 0.063(2) 0.0316(19) 0.0006(17) -0.0128(18) 0.022(2)
C1A 0.028(3) 0.031(3) 0.035(3) -0.002(2) -0.002(2) -0.005(2)
S3 0.0284(6) 0.0255(6) 0.0266(6) -0.0015(5) -0.0017(5) -0.0047(5)
F8 0.0239(14) 0.0429(17) 0.0341(17) 0.0035(13) -0.0065(12) -0.0012(13)
F7 0.046(2) 0.074(2) 0.0324(18) -0.0190(17) -0.0032(15) 0.0253(17)
O8 0.0281(18) 0.038(2) 0.0246(18) 0.0005(15) -0.0005(14) 0.0044(15)
O9 0.037(2) 0.048(2) 0.0221(18) -0.0036(16) -0.0007(15) 0.0067(17)
F9 0.0391(19) 0.0284(17) 0.124(3) -0.0084(19) -0.034(2) -0.0091(15)
O7 0.049(2) 0.044(2) 0.065(3) 0.004(2) -0.012(2) -0.025(2)
C3A 0.021(2) 0.031(3) 0.039(3) -0.006(2) -0.007(2) -0.002(2)

loop_
_atom_type_symbol
_atom_type_description
_atom_type_scat_dispersion_real
_atom_type_scat_dispersion_imag
_atom_type_scat_source
C C 0.0033 0.0016 'International Tables Vol C Tables 4.2.6.8 and 6.1.1.4'
H H 0.0000 0.0000 'International Tables Vol C Tables 4.2.6.8 and 6.1.1.4'
N N 0.0061 0.0033 'International Tables Vol C Tables 4.2.6.8 and 6.1.1.4'
O O 0.0106 0.0060 'International Tables Vol C Tables 4.2.6.8 and 6.1.1.4'
Fe Fe 0.3463 0.8444 'International Tables Vol C Tables 4.2.6.8 and 6.1.1.4'
F F 0.0171 0.0103 'International Tables Vol C Tables 4.2.6.8 and 6.1.1.4'
S S 0.1246 0.1234 'International Tables Vol C Tables 4.2.6.8 and 6.1.1.4'

loop_
_geom_angle_atom_site_label_1
_geom_angle_atom_site_label_2
_geom_angle_atom_site_label_3
_geom_angle
C10 Fe1 C9 41.32(18)
C10 Fe1 C17 111.62(18)
C9 Fe1 C17 114.08(17)
C10 Fe1 C13 68.76(19)
C9 Fe1 C13 40.89(17)
C17 Fe1 C13 143.35(18)
C10 Fe1 C11 40.75(18)
C9 Fe1 C11 68.78(19)
C17 Fe1 C11 137.47(19)
C13 Fe1 C11 67.99(19)
C10 Fe1 C18 141.83(18)
C9 Fe1 C18 115.12(17)
C17 Fe1 C18 41.19(16)
C13 Fe1 C18 115.21(18)
C11 Fe1 C18 176.05(18)
C10 Fe1 C15 135.81(19)
C9 Fe1 C15 176.63(18)
C17 Fe1 C15 68.05(18)
C13 Fe1 C15 138.74(19)
C11 Fe1 C15 107.87(19)
C18 Fe1 C15 68.23(17)
C10 Fe1 C14 176.00(18)
C9 Fe1 C14 142.45(18)
C17 Fe1 C14 68.87(17)
C13 Fe1 C14 113.39(18)
C11 Fe1 C14 136.23(18)
C18 Fe1 C14 40.97(16)
C15 Fe1 C14 40.36(17)
C10 Fe1 C16 109.43(19)
C9 Fe1 C16 139.49(18)
C17 Fe1 C16 39.95(17)
C13 Fe1 C16 176.46(18)
C11 Fe1 C16 108.60(19)
C18 Fe1 C16 68.15(17)
C15 Fe1 C16 40.56(18)
C14 Fe1 C16 68.23(18)
C10 Fe1 C12 68.24(18)
C9 Fe1 C12 68.01(18)
C17 Fe1 C12 176.90(18)
C13 Fe1 C12 39.71(18)
C11 Fe1 C12 40.49(18)
C18 Fe1 C12 140.61(18)
C15 Fe1 C12 109.75(19)
C14 Fe1 C12 111.03(18)
C16 Fe1 C12 136.98(19)
C48 Fe2 C39 112.17(17)
C48 Fe2 C43 110.90(18)
C39 Fe2 C43 41.03(16)
C48 Fe2 C47 41.38(17)
C39 Fe2 C47 141.71(18)
C43 Fe2 C47 112.54(18)
C48 Fe2 C44 40.92(17)
C39 Fe2 C44 111.24(17)
C43 Fe2 C44 138.48(18)
C47 Fe2 C44 68.53(18)
C48 Fe2 C40 141.70(18)
C39 Fe2 C40 41.37(17)
C43 Fe2 C40 68.81(18)
C47 Fe2 C40 176.46(18)
C44 Fe2 C40 112.83(18)
C48 Fe2 C42 137.49(19)
C39 Fe2 C42 68.34(17)
C43 Fe2 C42 40.14(17)
C47 Fe2 C42 110.68(18)
C44 Fe2 C42 178.26(18)
C40 Fe2 C42 68.06(18)
C48 Fe2 C45 68.17(18)
C39 Fe2 C45 137.72(18)
C43 Fe2 C45 178.30(18)
C47 Fe2 C45 67.81(19)
C44 Fe2 C45 39.91(17)
C40 Fe2 C45 110.95(19)
C42 Fe2 C45 141.48(19)
C48 Fe2 C41 177.47(18)
C39 Fe2 C41 68.84(17)
C43 Fe2 C41 68.21(18)
C47 Fe2 C41 136.46(19)
C44 Fe2 C41 141.25(18)
C40 Fe2 C41 40.52(17)
C42 Fe2 C41 40.37(18)
C45 Fe2 C41 112.79(19)
C48 Fe2 C46 68.65(18)
C39 Fe2 C46 177.72(18)
C43 Fe2 C46 140.97(18)
C47 Fe2 C46 40.24(18)
C44 Fe2 C46 67.86(19)
C40 Fe2 C46 136.74(19)
C42 Fe2 C46 112.62(19)
C45 Fe2 C46 40.31(18)
C41 Fe2 C46 110.44(19)
O11 S4 O10 116.0(2)
O11 S4 O12 114.9(2)
O10 S4 O12 114.2(2)
O11 S4 C4A 103.2(2)
O10 S4 C4A 103.7(2)
O12 S4 C4A 102.3(2)
C8 N2 C5 116.5(4)
C31 N6 C35 123.1(4)
C13 C12 C11 108.7(4)
C13 C12 Fe1 69.6(3)
C11 C12 Fe1 69.3(3)
C14 C18 C17 107.3(4)
C14 C18 C19 125.7(4)
C17 C18 C19 127.0(4)
C14 C18 Fe1 69.7(2)
C17 C18 Fe1 69.0(2)
C19 C18 Fe1 124.6(3)
C16 C17 C18 108.3(4)
C16 C17 Fe1 70.6(2)
C18 C17 Fe1 69.8(2)
C42 C41 C40 107.9(4)
C42 C41 Fe2 69.7(3)
C40 C41 Fe2 69.5(3)
C43 C39 C40 107.3(4)
C43 C39 C38 125.7(4)
C40 C39 C38 127.0(4)
C43 C39 Fe2 69.8(2)
C40 C39 Fe2 69.9(2)
C38 C39 Fe2 125.1(3)
C56 N8 C53 123.2(4)
C38 N5 C35 116.6(4)
C1 N1 C5 122.4(4)
C21 C20 C19 120.5(4)
C26 N3 C23 122.8(4)
C14 C15 C16 108.6(4)
C14 C15 Fe1 70.0(2)
C16 C15 Fe1 69.9(3)
C42 C43 C39 108.2(4)
C42 C43 Fe2 70.4(2)
C39 C43 Fe2 69.2(2)
C43 C42 C41 108.9(4)
C43 C42 Fe2 69.4(2)
C41 C42 Fe2 69.9(2)
C49 N7 C53 116.3(4)
C15 C14 C18 107.5(4)
C15 C14 Fe1 69.6(2)
C18 C14 Fe1 69.4(2)
C6 C4 C3 125.6(4)
C6 C4 C5 115.9(4)
C3 C4 C5 118.5(4)
C11 C10 C9 107.6(4)
C11 C10 Fe1 70.0(3)
C9 C10 Fe1 69.5(2)
C46 C47 C48 107.9(4)
C46 C47 Fe2 70.6(3)
C48 C47 Fe2 68.7(2)
N4 C19 C20 121.9(4)
N4 C19 C18 117.7(4)
C20 C19 C18 120.4(4)
N2 C5 N1 116.4(4)
N2 C5 C4 125.2(4)
N1 C5 C4 118.4(4)
N5 C38 C37 122.3(4)
N5 C38 C39 116.8(4)
C37 C38 C39 121.0(4)
C12 C11 C10 107.9(4)
C12 C11 Fe1 70.2(3)
C10 C11 Fe1 69.2(3)
C3 C2 C1 118.1(4)
C53 C52 C54 119.2(4)
C53 C52 C51 115.6(4)
C54 C52 C51 125.2(4)
C45 C44 C48 108.3(4)
C45 C44 Fe2 70.6(3)
C48 C44 Fe2 68.8(2)
N6 C31 C32 120.3(4)
C44 C48 C47 107.1(4)
C44 C48 C49 126.0(4)
C47 C48 C49 126.8(4)
C44 C48 Fe2 70.3(2)
C47 C48 Fe2 69.9(2)
C49 C48 Fe2 123.4(3)
N1 C1 C2 121.4(5)
N7 C49 C50 123.0(4)
N7 C49 C48 115.9(4)
C50 C49 C48 121.1(4)
C47 C46 C45 107.8(4)
C47 C46 Fe2 69.2(2)
C45 C46 Fe2 69.8(3)
N8 C56 C55 120.9(4)
F12 C4A F10 107.9(4)
F12 C4A F11 108.0(4)
F10 C4A F11 106.4(4)
F12 C4A S4 112.8(3)
F10 C4A S4 110.8(3)
F11 C4A S4 110.7(3)
C13 C9 C10 107.0(4)
C13 C9 C8 126.2(4)
C10 C9 C8 126.6(4)
C13 C9 Fe1 69.7(2)
C10 C9 Fe1 69.2(2)
C8 C9 Fe1 123.2(3)
C12 C13 C9 108.8(4)
C12 C13 Fe1 70.7(3)
C9 C13 Fe1 69.4(2)
C19 N4 C23 116.5(4)
C55 C54 C52 120.5(4)
C24 C25 C26 119.2(4)
C41 C40 C39 107.7(4)
C41 C40 Fe2 70.0(2)
C39 C40 Fe2 68.7(2)
C2 C3 C4 121.1(4)
N3 C26 C25 120.9(4)
N4 C23 N3 116.7(4)
N4 C23 C22 126.2(4)
N3 C23 C22 117.1(4)
C37 C36 C34 119.7(4)
C36 C37 C38 119.7(4)
C25 C24 C22 120.3(4)
C51 C50 C49 119.4(4)
C44 C45 C46 108.7(4)
C44 C45 Fe2 69.5(3)
C46 C45 Fe2 69.9(3)
C20 C21 C22 119.4(4)
C54 C55 C56 118.6(4)
N7 C53 N8 116.3(4)
N7 C53 C52 126.1(4)
N8 C53 C52 117.6(4)
C33 C34 C35 119.5(4)
C33 C34 C36 125.2(4)
C35 C34 C36 115.2(4)
C33 C32 C31 119.0(4)
C6 C7 C8 119.3(4)
C17 C16 C15 108.4(4)
C17 C16 Fe1 69.5(3)
C15 C16 Fe1 69.5(3)
C24 C22 C23 119.7(4)
C24 C22 C21 124.9(4)
C23 C22 C21 115.4(4)
C50 C51 C52 119.6(4)
N2 C8 C7 123.0(4)
N2 C8 C9 117.2(4)
C7 C8 C9 119.8(4)
C7 C6 C4 120.2(4)
C32 C33 C34 120.5(4)
N5 C35 N6 115.9(4)
N5 C35 C34 126.5(4)
N6 C35 C34 117.6(4)
O5 S2 O6 114.5(2)
O5 S2 O4 115.5(2)
O6 S2 O4 113.4(2)
O5 S2 C2A 104.9(2)
O6 S2 C2A 103.5(2)
O4 S2 C2A 103.0(2)
F4 C2A F6 108.3(4)
F4 C2A F5 107.1(4)
F6 C2A F5 107.1(5)
F4 C2A S2 111.9(4)
F6 C2A S2 110.3(4)
F5 C2A S2 112.0(3)
O1 S1 O3 115.7(2)
O1 S1 O2 114.1(2)
O3 S1 O2 113.6(2)
O1 S1 C1A 104.5(2)
O3 S1 C1A 103.7(2)
O2 S1 C1A 103.3(2)
F3 C1A F2 107.5(4)
F3 C1A F1 108.0(4)
F2 C1A F1 106.6(4)
F3 C1A S1 111.2(4)
F2 C1A S1 111.6(3)
F1 C1A S1 111.7(3)
O7 S3 O9 115.3(2)
O7 S3 O8 115.9(2)
O9 S3 O8 113.7(2)
O7 S3 C3A 103.2(2)
O9 S3 C3A 103.0(2)
O8 S3 C3A 103.3(2)
F7 C3A F8 108.1(4)
F7 C3A F9 107.8(4)
F8 C3A F9 106.3(4)
F7 C3A S3 112.8(4)
F8 C3A S3 111.8(3)
F9 C3A S3 109.8(3)

loop_
_geom_bond_atom_site_label_1
_geom_bond_atom_site_label_2
_geom_bond_distance
Fe1 C10 2.044(5)
Fe1 C9 2.048(4)
Fe1 C17 2.048(4)
Fe1 C13 2.051(4)
Fe1 C11 2.054(5)
Fe1 C18 2.059(4)
Fe1 C15 2.058(5)
Fe1 C14 2.063(4)
Fe1 C16 2.063(4)
Fe1 C12 2.066(5)
Fe2 C48 2.039(4)
Fe2 C39 2.047(4)
Fe2 C43 2.056(4)
Fe2 C47 2.056(4)
Fe2 C44 2.059(4)
Fe2 C40 2.064(5)
Fe2 C42 2.069(4)
Fe2 C45 2.072(5)
Fe2 C41 2.072(4)
Fe2 C46 2.074(5)
S4 O11 1.429(4)
S4 O10 1.437(4)
S4 O12 1.449(3)
S4 C4A 1.826(5)
N2 C8 1.325(6)
N2 C5 1.358(6)
N6 C31 1.336(5)
N6 C35 1.377(5)
F10 C4A 1.339(5)
C12 C13 1.399(6)
C12 C11 1.426(7)
C18 C14 1.442(6)
C18 C17 1.445(6)
C18 C19 1.455(6)
C17 C16 1.404(6)
F12 C4A 1.318(5)
C41 C42 1.429(6)
C41 C40 1.432(6)
C39 C43 1.438(6)
C39 C40 1.452(6)
C39 C38 1.457(6)
F11 C4A 1.343(6)
N8 C56 1.324(5)
N8 C53 1.377(5)
N5 C38 1.334(5)
N5 C35 1.344(5)
N1 C1 1.325(6)
N1 C5 1.364(6)
C20 C21 1.352(6)
C20 C19 1.426(6)
N3 C26 1.334(6)
N3 C23 1.372(5)
C15 C14 1.421(6)
C15 C16 1.428(6)
C43 C42 1.416(6)
N7 C49 1.323(5)
N7 C53 1.348(5)
C4 C6 1.402(6)
C4 C3 1.406(7)
C4 C5 1.411(6)
C10 C11 1.427(7)
C10 C9 1.444(6)
C47 C46 1.421(7)
C47 C48 1.447(6)
C19 N4 1.337(5)
C38 C37 1.419(6)
C2 C3 1.362(7)
C2 C1 1.398(6)
C52 C53 1.403(6)
C52 C54 1.408(6)
C52 C51 1.421(6)
C44 C45 1.410(6)
C44 C48 1.432(6)
C31 C32 1.393(6)
C48 C49 1.461(6)
C49 C50 1.430(6)
C46 C45 1.429(7)
C56 C55 1.391(6)
C9 C13 1.432(6)
C9 C8 1.459(6)
N4 C23 1.345(5)
C54 C55 1.372(6)
C25 C24 1.362(6)
C25 C26 1.378(6)
C23 C22 1.408(6)
C36 C37 1.377(6)
C36 C34 1.411(6)
C24 C22 1.402(6)
C50 C51 1.357(6)
C21 C22 1.422(6)
C34 C33 1.398(6)
C34 C35 1.407(6)
C32 C33 1.376(6)
C7 C6 1.362(6)
C7 C8 1.421(6)
S2 O5 1.418(4)
S2 O6 1.443(4)
S2 O4 1.446(4)
S2 C2A 1.815(5)
F4 C2A 1.318(6)
F5 C2A 1.330(6)
F6 C2A 1.320(6)
S1 O1 1.432(3)
S1 O3 1.445(3)
S1 O2 1.444(3)
S1 C1A 1.822(5)
F1 C1A 1.335(6)
F2 C1A 1.332(5)
F3 C1A 1.313(6)
S3 O7 1.434(4)
S3 O9 1.442(3)
S3 O8 1.454(3)
S3 C3A 1.823(5)
F8 C3A 1.331(5)
F7 C3A 1.308(6)
F9 C3A 1.337(6)
